data_4113045
loop_
_publ_author_name
'Xile Hu'
'Ingrid Castro-Rodriguez'
'Karsten Meyer'

_publ_section_title
;
 Dioxygen Activation by a Low-Valent Cobalt Complex Employing a Flexible
 Tripodal N-Heterocyclic Carbene Ligand
;
_journal_name_full 'Journal of the American Chemical Society'
_journal_page_first 13464
_journal_page_last 13473
_journal_paper_doi 10.1021/ja046048k
_journal_volume 126
_journal_year 2004
_chemical_formula_sum 'C44 H51 Cl Co N9 O'
_chemical_formula_weight 816.32
_chemical_name_systematic
; 
 ? 
;
_space_group_IT_number 2
_symmetry_cell_setting triclinic
_symmetry_space_group_name_Hall '-P 1'
_symmetry_space_group_name_H-M 'P -1'
_atom_sites_solution_hydrogens geom
_atom_sites_solution_primary direct
_atom_sites_solution_secondary difmap
_audit_creation_method SHELXL-97
_cell_angle_alpha 94.2400(10)
_cell_angle_beta 93.0000(10)
_cell_angle_gamma 119.2060(10)
_cell_formula_units_Z 2
_cell_length_a 10.5775(9)
_cell_length_b 10.6288(9)
_cell_length_c 21.2014(18)
_cell_measurement_reflns_used 5870
_cell_measurement_temperature 100(2)
_cell_measurement_theta_max 27.51
_cell_measurement_theta_min 2.33
_cell_volume 2064.1(3)
_computing_cell_refinement 'Bruker SMART'
_computing_data_collection 'Bruker SMART'
_computing_data_reduction 'Bruker SAINT'
_computing_molecular_graphics 'Bruker SHELXTL'
_computing_publication_material 'Bruker SHELXTL'
_computing_structure_refinement 'SHELXL-97 (Sheldrick, 1997)'
_computing_structure_solution 'SHELXS-97 (Sheldrick, 1990)'
_diffrn_ambient_temperature 100(2)
_diffrn_measured_fraction_theta_full 0.937
_diffrn_measured_fraction_theta_max 0.937
_diffrn_measurement_device_type 'CCD area detector'
_diffrn_measurement_method 'phi and omega scans'
_diffrn_radiation_monochromator graphite
_diffrn_radiation_source 'fine-focus sealed tube'
_diffrn_radiation_type MoK\a
_diffrn_radiation_wavelength 0.71073
_diffrn_reflns_av_R_equivalents 0.0190
_diffrn_reflns_av_sigmaI/netI 0.0292
_diffrn_reflns_limit_h_max 13
_diffrn_reflns_limit_h_min -13
_diffrn_reflns_limit_k_max 13
_diffrn_reflns_limit_k_min -13
_diffrn_reflns_limit_l_max 26
_diffrn_reflns_limit_l_min -27
_diffrn_reflns_number 17360
_diffrn_reflns_theta_full 27.51
_diffrn_reflns_theta_max 27.51
_diffrn_reflns_theta_min 0.97
_exptl_absorpt_coefficient_mu 0.527
_exptl_absorpt_correction_T_max 1.000
_exptl_absorpt_correction_T_min 0.7957
_exptl_absorpt_correction_type multi-scan
_exptl_absorpt_process_details sadabs
_exptl_crystal_colour Green
_exptl_crystal_density_diffrn 1.313
_exptl_crystal_description Plate
_exptl_crystal_F_000 860
_exptl_crystal_size_max 0.41
_exptl_crystal_size_mid 0.33
_exptl_crystal_size_min 0.08
_refine_diff_density_max 0.740
_refine_diff_density_min -0.344
_refine_diff_density_rms 0.061
_refine_ls_extinction_method none
_refine_ls_goodness_of_fit_ref 1.033
_refine_ls_hydrogen_treatment mixed
_refine_ls_matrix_type full
_refine_ls_number_parameters 513
_refine_ls_number_reflns 8901
_refine_ls_number_restraints 0
_refine_ls_restrained_S_all 1.033
_refine_ls_R_factor_all 0.0429
_refine_ls_R_factor_gt 0.0367
_refine_ls_shift/su_max 0.023
_refine_ls_shift/su_mean 0.001
_refine_ls_structure_factor_coef Fsqd
_refine_ls_weighting_details 'calc w=1/[\s^2^(Fo^2^)+(0.0465P)^2^+1.1785P] where P=(Fo^2^+2Fc^2^)/3'
_refine_ls_weighting_scheme calc
_refine_ls_wR_factor_gt 0.0903
_refine_ls_wR_factor_ref 0.0939
_reflns_number_gt 7863
_reflns_number_total 8901
_reflns_threshold_expression >2sigma(I)
_cod_data_source_file ja046048ksi20040806_052523.cif
_cod_data_source_block a
_cod_database_code 4113045

loop_
_symmetry_equiv_pos_as_xyz
'x, y, z'
'-x, -y, -z'

loop_
_atom_site_label
_atom_site_type_symbol
_atom_site_fract_x
_atom_site_fract_y
_atom_site_fract_z
_atom_site_U_iso_or_equiv
_atom_site_adp_type
_atom_site_occupancy
_atom_site_symmetry_multiplicity
_atom_site_calc_flag
_atom_site_refinement_flags
N9 N 0.2759(2) 0.9655(2) 0.36255(9) 0.0429(5) Uani 1 1 d .
Co1 Co 0.05889(2) 0.39442(2) 0.248008(10) 0.01585(7) Uani 1 1 d .
Cl1 Cl 0.26287(4) 0.27655(4) 0.559422(19) 0.02134(9) Uani 1 1 d .
O1 O -0.00267(14) 0.33403(14) 0.10848(6) 0.0286(3) Uani 1 1 d .
N1 N 0.13264(15) 0.46967(15) 0.39084(6) 0.0181(3) Uani 1 1 d .
N6 N 0.38348(15) 0.56619(15) 0.29992(7) 0.0184(3) Uani 1 1 d .
N3 N 0.00928(14) 0.65231(15) 0.22250(7) 0.0178(3) Uani 1 1 d .
N2 N -0.05155(14) 0.58320(15) 0.31345(6) 0.0178(3) Uani 1 1 d .
N5 N -0.20951(15) 0.09401(15) 0.25330(7) 0.0192(3) Uani 1 1 d .
N7 N 0.35303(15) 0.42659(15) 0.21592(7) 0.0186(3) Uani 1 1 d .
C2 C -0.07344(18) 0.51484(19) 0.37233(8) 0.0197(3) Uani 1 1 d .
H2A H -0.1264 0.4081 0.3619 0.024 Uiso 1 1 calc R
H2B H -0.1339 0.5417 0.3981 0.024 Uiso 1 1 calc R
C11 C -0.04871(18) 0.61859(18) 0.10759(8) 0.0198(3) Uani 1 1 d .
C16 C -0.07467(17) 0.19970(18) 0.28069(8) 0.0176(3) Uani 1 1 d .
C40 C 0.01901(17) 0.35434(17) 0.16074(9) 0.0200(3) Uani 1 1 d .
C37 C 0.22824(18) 0.17210(19) 0.17086(8) 0.0210(3) Uani 1 1 d .
N4 N -0.05625(15) 0.14082(15) 0.33323(7) 0.0191(3) Uani 1 1 d .
C29 C 0.27597(17) 0.46709(17) 0.25509(8) 0.0176(3) Uani 1 1 d .
C30 C 0.51967(18) 0.58526(19) 0.28935(9) 0.0219(3) Uani 1 1 d .
H30 H 0.6089 0.6477 0.3147 0.026 Uiso 1 1 calc R
C22 C -0.42226(18) 0.10581(19) 0.08345(9) 0.0243(4) Uani 1 1 d .
H22 H -0.4677 0.1112 0.0447 0.029 Uiso 1 1 calc R
C31 C 0.50081(18) 0.49847(19) 0.23646(9) 0.0222(3) Uani 1 1 d .
H31 H 0.5743 0.4880 0.2168 0.027 Uiso 1 1 calc R
C15 C 0.06905(19) 0.21266(19) 0.38169(8) 0.0214(3) Uani 1 1 d .
H15A H 0.1599 0.2508 0.3606 0.026 Uiso 1 1 calc R
H15B H 0.0671 0.1407 0.4093 0.026 Uiso 1 1 calc R
C3 C 0.01002(17) 0.55658(18) 0.26254(8) 0.0178(3) Uani 1 1 d .
C7 C 0.20632(18) 0.74617(17) 0.15278(8) 0.0191(3) Uani 1 1 d .
C5 C -0.05019(18) 0.73327(18) 0.24829(8) 0.0208(3) Uani 1 1 d .
H5 H -0.0618 0.8054 0.2291 0.025 Uiso 1 1 calc R
C4 C -0.08798(18) 0.69009(18) 0.30548(8) 0.0200(3) Uani 1 1 d .
H4 H -0.1312 0.7258 0.3348 0.024 Uiso 1 1 calc R
C10 C -0.00294(19) 0.64313(19) 0.04721(8) 0.0229(3) Uani 1 1 d .
H10 H -0.0731 0.6091 0.0112 0.027 Uiso 1 1 calc R
C20 C -0.36509(17) 0.16838(18) 0.19717(8) 0.0202(3) Uani 1 1 d .
C12 C 0.32042(18) 0.80477(19) 0.20895(9) 0.0238(4) Uani 1 1 d .
H12A H 0.3368 0.7270 0.2221 0.036 Uiso 1 1 calc R
H12B H 0.2872 0.8421 0.2442 0.036 Uiso 1 1 calc R
H12C H 0.4115 0.8833 0.1971 0.036 Uiso 1 1 calc R
C6 C 0.05767(18) 0.67034(17) 0.15972(8) 0.0179(3) Uani 1 1 d .
C27 C 0.29163(18) 0.55063(19) 0.40534(8) 0.0217(3) Uani 1 1 d .
H27A H 0.3283 0.4815 0.4089 0.026 Uiso 1 1 calc R
H27B H 0.3170 0.6112 0.4467 0.026 Uiso 1 1 calc R
C21 C -0.43495(18) 0.17072(18) 0.13976(9) 0.0231(4) Uani 1 1 d .
H21 H -0.4918 0.2176 0.1395 0.028 Uiso 1 1 calc R
C28 C 0.36448(18) 0.64675(18) 0.35419(8) 0.0212(3) Uani 1 1 d .
H28A H 0.3046 0.6891 0.3394 0.025 Uiso 1 1 calc R
H28B H 0.4608 0.7275 0.3724 0.025 Uiso 1 1 calc R
C32 C 0.29427(18) 0.31840(18) 0.16134(8) 0.0193(3) Uani 1 1 d .
C17 C -0.1740(2) 0.00601(19) 0.33827(9) 0.0240(4) Uani 1 1 d .
H17 H -0.1847 -0.0538 0.3710 0.029 Uiso 1 1 calc R
C8 C 0.24695(19) 0.76726(18) 0.09119(9) 0.0222(3) Uani 1 1 d .
H8 H 0.3474 0.8174 0.0850 0.027 Uiso 1 1 calc R
C9 C 0.1441(2) 0.71672(19) 0.03903(8) 0.0242(4) Uani 1 1 d .
H9 H 0.1742 0.7324 -0.0025 0.029 Uiso 1 1 calc R
C18 C -0.2701(2) -0.02379(19) 0.28794(9) 0.0256(4) Uani 1 1 d .
H18 H -0.3620 -0.1091 0.2779 0.031 Uiso 1 1 calc R
C36 C 0.17753(19) 0.0696(2) 0.11717(9) 0.0254(4) Uani 1 1 d .
H36 H 0.1311 -0.0308 0.1222 0.031 Uiso 1 1 calc R
C24 C -0.27315(17) 0.02696(18) 0.13899(8) 0.0211(3) Uani 1 1 d .
C23 C -0.34376(18) 0.0329(2) 0.08302(8) 0.0241(4) Uani 1 1 d .
H23 H -0.3381 -0.0136 0.0441 0.029 Uiso 1 1 calc R
C19 C -0.28207(17) 0.09903(17) 0.19491(8) 0.0182(3) Uani 1 1 d .
C1 C 0.07062(18) 0.56132(18) 0.41097(8) 0.0199(3) Uani 1 1 d .
H1A H 0.1402 0.6636 0.4058 0.024 Uiso 1 1 calc R
H1B H 0.0553 0.5552 0.4566 0.024 Uiso 1 1 calc R
C33 C 0.31553(19) 0.3648(2) 0.10070(9) 0.0238(4) Uani 1 1 d .
C38 C 0.3875(2) 0.5232(2) 0.09171(9) 0.0313(4) Uani 1 1 d .
H38A H 0.3917 0.5340 0.0462 0.047 Uiso 1 1 calc R
H38B H 0.4865 0.5734 0.1134 0.047 Uiso 1 1 calc R
H38C H 0.3312 0.5655 0.1096 0.047 Uiso 1 1 calc R
C26 C -0.1888(2) -0.0534(2) 0.13937(9) 0.0312(4) Uani 1 1 d .
H26A H -0.1853 -0.0874 0.0956 0.047 Uiso 1 1 calc R
H26B H -0.2368 -0.1368 0.1635 0.047 Uiso 1 1 calc R
H26C H -0.0896 0.0116 0.1593 0.047 Uiso 1 1 calc R
C39 C 0.21174(19) 0.12355(19) 0.23631(9) 0.0239(4) Uani 1 1 d .
H39A H 0.2902 0.1991 0.2664 0.036 Uiso 1 1 calc R
H39B H 0.2167 0.0338 0.2357 0.036 Uiso 1 1 calc R
H39C H 0.1175 0.1061 0.2494 0.036 Uiso 1 1 calc R
C25 C -0.3811(2) 0.2358(2) 0.25885(9) 0.0277(4) Uani 1 1 d .
H25A H -0.3879 0.1750 0.2925 0.042 Uiso 1 1 calc R
H25B H -0.4695 0.2437 0.2544 0.042 Uiso 1 1 calc R
H25C H -0.2962 0.3326 0.2699 0.042 Uiso 1 1 calc R
C14 C 0.06906(19) 0.33650(18) 0.42241(8) 0.0202(3) Uani 1 1 d .
H14A H -0.0321 0.3092 0.4304 0.024 Uiso 1 1 calc R
H14B H 0.1258 0.3545 0.4639 0.024 Uiso 1 1 calc R
C13 C -0.20872(19) 0.5351(2) 0.11599(9) 0.0263(4) Uani 1 1 d .
H13A H -0.2415 0.6028 0.1310 0.039 Uiso 1 1 calc R
H13B H -0.2250 0.4665 0.1472 0.039 Uiso 1 1 calc R
H13C H -0.2637 0.4819 0.0752 0.039 Uiso 1 1 calc R
C34 C 0.2634(2) 0.2583(2) 0.04855(9) 0.0289(4) Uani 1 1 d .
H34 H 0.2757 0.2864 0.0068 0.035 Uiso 1 1 calc R
C35 C 0.1941(2) 0.1125(2) 0.05683(9) 0.0291(4) Uani 1 1 d .
H35 H 0.1577 0.0415 0.0208 0.035 Uiso 1 1 calc R
C43 C 0.2241(2) 0.9517(2) 0.40931(10) 0.0297(4) Uani 1 1 d .
C44 C 0.1582(2) 0.9337(2) 0.46907(9) 0.0316(4) Uani 1 1 d .
H44A H 0.0521 0.8757 0.4604 0.047 Uiso 1 1 calc R
H44B H 0.1847 1.0291 0.4909 0.047 Uiso 1 1 calc R
H44C H 0.1935 0.8841 0.4961 0.047 Uiso 1 1 calc R
N8 N 0.67485(19) 0.2199(2) 0.43875(8) 0.0350(4) Uani 1 1 d .
C41 C 0.5963(2) 0.2633(2) 0.43209(8) 0.0255(4) Uani 1 1 d .
C42 C 0.4998(2) 0.3244(2) 0.42438(10) 0.0298(4) Uani 1 1 d .
H42A H 0.4371 0.3011 0.4591 0.045 Uiso 1 1 calc R
H42B H 0.4395 0.2832 0.3836 0.045 Uiso 1 1 calc R
H42C H 0.5582 0.4300 0.4253 0.045 Uiso 1 1 calc R

loop_
_atom_site_aniso_label
_atom_site_aniso_U_11
_atom_site_aniso_U_22
_atom_site_aniso_U_33
_atom_site_aniso_U_23
_atom_site_aniso_U_13
_atom_site_aniso_U_12
N9 0.0478(11) 0.0359(10) 0.0336(10) 0.0021(8) 0.0019(9) 0.0123(9)
Co1 0.01387(11) 0.01661(12) 0.01725(12) 0.00214(8) 0.00116(8) 0.00768(9)
Cl1 0.0233(2) 0.0221(2) 0.0202(2) 0.00287(15) 0.00225(15) 0.01245(16)
O1 0.0283(7) 0.0309(7) 0.0275(7) 0.0036(6) 0.0016(5) 0.0155(6)
N1 0.0173(7) 0.0209(7) 0.0180(7) 0.0022(5) 0.0006(5) 0.0111(6)
N6 0.0171(7) 0.0188(7) 0.0197(7) 0.0013(5) 0.0009(5) 0.0094(6)
N3 0.0161(6) 0.0209(7) 0.0184(7) 0.0044(5) 0.0020(5) 0.0104(6)
N2 0.0158(6) 0.0221(7) 0.0186(7) 0.0045(5) 0.0019(5) 0.0115(6)
N5 0.0192(7) 0.0171(7) 0.0205(7) 0.0036(5) 0.0007(5) 0.0083(6)
N7 0.0171(7) 0.0199(7) 0.0212(7) 0.0020(5) 0.0022(5) 0.0110(6)
C2 0.0201(8) 0.0242(8) 0.0188(8) 0.0064(6) 0.0063(6) 0.0132(7)
C11 0.0189(8) 0.0180(8) 0.0222(8) 0.0044(6) 0.0019(6) 0.0087(7)
C16 0.0184(8) 0.0197(8) 0.0171(8) 0.0012(6) 0.0002(6) 0.0115(7)
C40 0.0119(7) 0.0148(8) 0.0340(10) 0.0040(7) 0.0023(7) 0.0069(6)
C37 0.0168(8) 0.0254(9) 0.0258(9) 0.0024(7) 0.0042(7) 0.0142(7)
N4 0.0225(7) 0.0191(7) 0.0187(7) 0.0020(5) -0.0003(6) 0.0129(6)
C29 0.0192(8) 0.0179(8) 0.0185(8) 0.0036(6) 0.0032(6) 0.0111(6)
C30 0.0152(8) 0.0221(8) 0.0282(9) 0.0051(7) 0.0011(7) 0.0089(7)
C22 0.0176(8) 0.0259(9) 0.0239(9) 0.0042(7) -0.0043(7) 0.0070(7)
C31 0.0160(8) 0.0244(9) 0.0286(9) 0.0054(7) 0.0040(7) 0.0114(7)
C15 0.0249(8) 0.0248(9) 0.0197(8) 0.0023(7) -0.0033(7) 0.0168(7)
C3 0.0134(7) 0.0218(8) 0.0178(8) 0.0040(6) 0.0012(6) 0.0082(6)
C7 0.0179(8) 0.0164(8) 0.0246(9) 0.0046(6) 0.0028(6) 0.0092(6)
C5 0.0196(8) 0.0213(8) 0.0247(9) 0.0030(7) 0.0008(7) 0.0129(7)
C4 0.0174(8) 0.0226(8) 0.0231(8) 0.0021(7) 0.0010(6) 0.0123(7)
C10 0.0239(8) 0.0227(8) 0.0216(9) 0.0038(7) 0.0002(7) 0.0112(7)
C20 0.0152(7) 0.0163(8) 0.0255(9) 0.0033(6) 0.0014(6) 0.0051(6)
C12 0.0166(8) 0.0241(9) 0.0288(9) 0.0048(7) -0.0001(7) 0.0085(7)
C6 0.0201(8) 0.0165(8) 0.0196(8) 0.0059(6) 0.0046(6) 0.0102(6)
C27 0.0198(8) 0.0279(9) 0.0179(8) -0.0002(7) -0.0024(6) 0.0131(7)
C21 0.0163(8) 0.0196(8) 0.0318(10) 0.0030(7) -0.0026(7) 0.0080(7)
C28 0.0196(8) 0.0190(8) 0.0218(8) -0.0042(6) -0.0011(6) 0.0083(7)
C32 0.0176(8) 0.0241(8) 0.0211(8) -0.0017(6) 0.0017(6) 0.0146(7)
C17 0.0289(9) 0.0193(8) 0.0246(9) 0.0074(7) 0.0041(7) 0.0117(7)
C8 0.0189(8) 0.0202(8) 0.0293(9) 0.0077(7) 0.0084(7) 0.0098(7)
C9 0.0302(9) 0.0248(9) 0.0216(9) 0.0079(7) 0.0085(7) 0.0154(8)
C18 0.0251(9) 0.0185(8) 0.0281(9) 0.0054(7) 0.0021(7) 0.0066(7)
C36 0.0212(8) 0.0242(9) 0.0328(10) -0.0024(7) 0.0032(7) 0.0134(7)
C24 0.0142(7) 0.0217(8) 0.0244(9) 0.0017(7) 0.0013(6) 0.0068(7)
C23 0.0175(8) 0.0280(9) 0.0208(9) -0.0010(7) -0.0011(6) 0.0075(7)
C19 0.0134(7) 0.0173(8) 0.0200(8) 0.0034(6) -0.0009(6) 0.0046(6)
C1 0.0241(8) 0.0216(8) 0.0166(8) 0.0019(6) 0.0021(6) 0.0133(7)
C33 0.0251(9) 0.0294(9) 0.0245(9) 0.0036(7) 0.0055(7) 0.0189(8)
C38 0.0407(11) 0.0332(10) 0.0278(10) 0.0096(8) 0.0093(8) 0.0227(9)
C26 0.0272(9) 0.0414(11) 0.0297(10) -0.0062(8) -0.0032(8) 0.0226(9)
C39 0.0235(9) 0.0225(9) 0.0292(9) 0.0044(7) 0.0051(7) 0.0135(7)
C25 0.0276(9) 0.0301(10) 0.0294(10) -0.0010(8) 0.0002(8) 0.0181(8)
C14 0.0232(8) 0.0248(9) 0.0161(8) 0.0037(6) 0.0010(6) 0.0143(7)
C13 0.0188(8) 0.0301(10) 0.0252(9) 0.0061(7) -0.0002(7) 0.0083(7)
C34 0.0338(10) 0.0403(11) 0.0220(9) 0.0023(8) 0.0052(8) 0.0255(9)
C35 0.0282(9) 0.0347(10) 0.0272(10) -0.0069(8) 0.0017(7) 0.0193(8)
C43 0.0328(10) 0.0187(9) 0.0320(11) -0.0004(7) -0.0058(8) 0.0098(8)
C44 0.0378(11) 0.0262(10) 0.0318(10) 0.0006(8) 0.0001(8) 0.0173(9)
N8 0.0320(9) 0.0419(10) 0.0339(9) 0.0059(8) 0.0034(7) 0.0200(8)
C41 0.0236(9) 0.0262(9) 0.0209(9) 0.0009(7) 0.0015(7) 0.0080(7)
C42 0.0259(9) 0.0284(10) 0.0337(10) 0.0024(8) 0.0013(8) 0.0128(8)

loop_
_atom_type_symbol
_atom_type_description
_atom_type_scat_dispersion_real
_atom_type_scat_dispersion_imag
_atom_type_scat_source
C C 0.0033 0.0016 'International Tables Vol C Tables 4.2.6.8 and 6.1.1.4'
H H 0.0000 0.0000 'International Tables Vol C Tables 4.2.6.8 and 6.1.1.4'
N N 0.0061 0.0033 'International Tables Vol C Tables 4.2.6.8 and 6.1.1.4'
O O 0.0106 0.0060 'International Tables Vol C Tables 4.2.6.8 and 6.1.1.4'
Cl Cl 0.1484 0.1585 'International Tables Vol C Tables 4.2.6.8 and 6.1.1.4'
Co Co 0.3494 0.9721 'International Tables Vol C Tables 4.2.6.8 and 6.1.1.4'

loop_
_geom_angle_atom_site_label_1
_geom_angle_atom_site_label_2
_geom_angle_atom_site_label_3
_geom_angle
C40 Co1 C29 99.28(7)
C40 Co1 C3 99.76(7)
C29 Co1 C3 113.06(6)
C40 Co1 C16 103.83(7)
C29 Co1 C16 118.33(6)
C3 Co1 C16 117.92(6)
C1 N1 C27 109.91(13)
C1 N1 C14 110.37(13)
C27 N1 C14 110.55(13)
C29 N6 C30 112.64(14)
C29 N6 C28 126.28(14)
C30 N6 C28 121.08(14)
C3 N3 C5 112.06(14)
C3 N3 C6 127.26(14)
C5 N3 C6 120.66(14)
C3 N2 C4 112.74(14)
C3 N2 C2 126.11(14)
C4 N2 C2 121.10(14)
C16 N5 C18 112.04(14)
C16 N5 C19 125.68(14)
C18 N5 C19 122.27(14)
C29 N7 C31 112.03(14)
C29 N7 C32 126.83(13)
C31 N7 C32 121.07(14)
N2 C2 C1 111.51(13)
C10 C11 C6 118.22(15)
C10 C11 C13 120.35(15)
C6 C11 C13 121.41(15)
N4 C16 N5 102.17(13)
N4 C16 Co1 130.79(12)
N5 C16 Co1 127.05(12)
O1 C40 Co1 178.21(16)
C32 C37 C36 117.80(16)
C32 C37 C39 122.09(16)
C36 C37 C39 120.11(16)
C16 N4 C17 112.50(14)
C16 N4 C15 125.14(14)
C17 N4 C15 122.28(14)
N6 C29 N7 101.98(13)
N6 C29 Co1 129.61(12)
N7 C29 Co1 128.40(12)
C31 C30 N6 106.55(15)
C21 C22 C23 120.52(16)
C30 C31 N7 106.80(15)
N4 C15 C14 111.94(14)
N2 C3 N3 101.97(13)
N2 C3 Co1 126.84(12)
N3 C3 Co1 130.62(12)
C8 C7 C6 117.46(15)
C8 C7 C12 120.38(15)
C6 C7 C12 122.16(15)
C4 C5 N3 106.84(15)
C5 C4 N2 106.40(15)
C9 C10 C11 120.65(16)
C19 C20 C21 117.37(16)
C19 C20 C25 121.46(16)
C21 C20 C25 121.16(16)
C7 C6 C11 122.22(15)
C7 C6 N3 119.81(15)
C11 C6 N3 117.83(14)
N1 C27 C28 111.30(14)
C22 C21 C20 120.82(16)
N6 C28 C27 111.85(14)
C37 C32 C33 122.46(16)
C37 C32 N7 118.93(15)
C33 C32 N7 118.43(15)
C18 C17 N4 106.58(15)
C9 C8 C7 121.39(16)
C8 C9 C10 120.06(16)
C17 C18 N5 106.71(15)
C35 C36 C37 120.82(17)
C23 C24 C19 117.75(16)
C23 C24 C26 121.27(16)
C19 C24 C26 120.98(16)
C22 C23 C24 120.67(17)
C20 C19 C24 122.74(15)
C20 C19 N5 118.69(15)
C24 C19 N5 118.46(15)
N1 C1 C2 111.44(13)
C34 C33 C32 117.56(17)
C34 C33 C38 120.97(17)
C32 C33 C38 121.44(16)
N1 C14 C15 110.92(14)
C35 C34 C33 120.92(18)
C36 C35 C34 120.39(17)
N9 C43 C44 179.7(2)
N8 C41 C42 177.9(2)

loop_
_geom_bond_atom_site_label_1
_geom_bond_atom_site_label_2
_geom_bond_distance
N9 C43 1.142(3)
Co1 C40 1.8463(19)
Co1 C29 2.0267(16)
Co1 C3 2.0347(17)
Co1 C16 2.0545(17)
O1 C40 1.103(2)
N1 C1 1.467(2)
N1 C27 1.469(2)
N1 C14 1.470(2)
N6 C29 1.370(2)
N6 C30 1.386(2)
N6 C28 1.464(2)
N3 C3 1.375(2)
N3 C5 1.389(2)
N3 C6 1.444(2)
N2 C3 1.370(2)
N2 C4 1.384(2)
N2 C2 1.463(2)
N5 C16 1.374(2)
N5 C18 1.386(2)
N5 C19 1.440(2)
N7 C29 1.378(2)
N7 C31 1.390(2)
N7 C32 1.442(2)
C2 C1 1.520(2)
C11 C10 1.390(2)
C11 C6 1.402(2)
C11 C13 1.508(2)
C16 N4 1.367(2)
C37 C32 1.396(2)
C37 C36 1.397(2)
C37 C39 1.505(2)
N4 C17 1.382(2)
N4 C15 1.466(2)
C30 C31 1.339(3)
C22 C21 1.380(3)
C22 C23 1.385(3)
C15 C14 1.520(2)
C7 C8 1.396(2)
C7 C6 1.396(2)
C7 C12 1.506(2)
C5 C4 1.340(2)
C10 C9 1.387(3)
C20 C19 1.396(2)
C20 C21 1.399(2)
C20 C25 1.502(2)
C27 C28 1.516(2)
C32 C33 1.401(2)
C17 C18 1.340(3)
C8 C9 1.382(3)
C36 C35 1.381(3)
C24 C23 1.391(2)
C24 C19 1.396(2)
C24 C26 1.506(2)
C33 C34 1.396(3)
C33 C38 1.504(3)
C34 C35 1.384(3)
C43 C44 1.458(3)
N8 C41 1.138(3)
C41 C42 1.462(3)
